data_7112981
loop_
_publ_author_name
'Ma, Guibin'
'Ferguson, Michael J.'
'Cavell, Ronald G.'

_publ_section_title
;
 A geminal dithallated bis(iminodiphenylphosphorano)methine carbon bridged
 dimer bound by Tl-Tl interactions.
;
_journal_issue 29
_journal_name_full 'Chemical communications (Cambridge, England)'
_journal_page_first 5370
_journal_page_last 5372
_journal_paper_doi 10.1039/c0cc01088j
_journal_volume 46
_journal_year 2010
_chemical_formula_sum 'C31 H38 N2 P2 Si2 Tl2'
_chemical_formula_weight 965.49
_space_group_IT_number 14
_symmetry_space_group_name_Hall '-P 2yn'
_symmetry_space_group_name_H-M 'P 1 21/n 1'
_atom_sites_solution_hydrogens geom
_atom_sites_solution_primary direct
_atom_sites_solution_secondary difmap
_audit_creation_method 'manual editing of SHELXL template'
_cell_angle_alpha 90.00
_cell_angle_beta 91.7640(10)
_cell_angle_gamma 90.00
_cell_formula_units_Z 4
_cell_length_a 14.0949(12)
_cell_length_b 13.1494(11)
_cell_length_c 18.9302(16)
_cell_measurement_temperature 173(2)
_cell_volume 3506.9(5)
_computing_structure_refinement 'SHELXL-97 (Sheldrick, 2008)'
_computing_structure_solution 'SHELXS-97 (Sheldrick, 2008)'
_diffrn_ambient_temperature 173(2)
_diffrn_measured_fraction_theta_full 0.998
_diffrn_measured_fraction_theta_max 0.998
_diffrn_radiation_monochromator graphite
_diffrn_radiation_source 'fine-focus sealed tube'
_diffrn_radiation_type MoK\a
_diffrn_radiation_wavelength 0.71073
_diffrn_reflns_av_R_equivalents 0.0345
_diffrn_reflns_av_sigmaI/netI 0.0279
_diffrn_reflns_limit_h_max 18
_diffrn_reflns_limit_h_min -18
_diffrn_reflns_limit_k_max 17
_diffrn_reflns_limit_k_min -17
_diffrn_reflns_limit_l_max 24
_diffrn_reflns_limit_l_min -24
_diffrn_reflns_number 30102
_diffrn_reflns_theta_full 27.50
_diffrn_reflns_theta_max 27.50
_diffrn_reflns_theta_min 1.78
_exptl_absorpt_coefficient_mu 9.360
_exptl_crystal_density_diffrn 1.829
_exptl_crystal_density_method 'not measured'
_exptl_crystal_F_000 1832
_refine_diff_density_max 1.288
_refine_diff_density_min -1.077
_refine_diff_density_rms 0.097
_refine_ls_extinction_coef 0.00156(5)
_refine_ls_extinction_expression Fc^*^=kFc[1+0.001xFc^2^\l^3^/sin(2\q)]^-1/4^
_refine_ls_extinction_method SHELXL
_refine_ls_goodness_of_fit_ref 1.064
_refine_ls_hydrogen_treatment mixed
_refine_ls_matrix_type full
_refine_ls_number_parameters 353
_refine_ls_number_reflns 8033
_refine_ls_number_restraints 0
_refine_ls_restrained_S_all 1.064
_refine_ls_R_factor_all 0.0219
_refine_ls_R_factor_gt 0.0195
_refine_ls_shift/su_max 0.001
_refine_ls_shift/su_mean 0.000
_refine_ls_structure_factor_coef Fsqd
_refine_ls_weighting_details 'calc w=1/[\s^2^(Fo^2^)+(0.0195P)^2^+2.3396P] where P=(Fo^2^+2Fc^2^)/3'
_refine_ls_weighting_scheme calc
_refine_ls_wR_factor_gt 0.0483
_refine_ls_wR_factor_ref 0.0493
_reflns_number_gt 7469
_reflns_number_total 8033
_reflns_threshold_expression >2sigma(I)
_cod_data_source_file c0cc01088j.txt
_cod_data_source_block 2
_cod_database_code 7112981

loop_
_symmetry_equiv_pos_as_xyz
'x, y, z'
'-x+1/2, y+1/2, -z+1/2'
'-x, -y, -z'
'x-1/2, -y-1/2, z-1/2'

loop_
_atom_site_label
_atom_site_type_symbol
_atom_site_fract_x
_atom_site_fract_y
_atom_site_fract_z
_atom_site_U_iso_or_equiv
_atom_site_adp_type
_atom_site_occupancy
_atom_site_symmetry_multiplicity
_atom_site_calc_flag
_atom_site_refinement_flags
Tl1 Tl 0.568964(7) 0.276657(7) 0.456570(5) 0.02945(4) Uani 1 1 d .
Tl2 Tl 0.381578(7) 0.500916(7) 0.449441(5) 0.02691(4) Uani 1 1 d .
P1 P 0.55751(4) 0.42059(5) 0.32716(3) 0.02111(12) Uani 1 1 d .
P2 P 0.35683(4) 0.31729(5) 0.35267(3) 0.02214(13) Uani 1 1 d .
Si1 Si 0.75973(6) 0.33051(7) 0.33398(5) 0.03841(19) Uani 1 1 d .
Si2 Si 0.15423(5) 0.35978(6) 0.39406(4) 0.03112(16) Uani 1 1 d .
N1 N 0.64800(14) 0.36130(17) 0.35779(12) 0.0266(4) Uani 1 1 d .
N2 N 0.27534(14) 0.36462(17) 0.39919(12) 0.0271(5) Uani 1 1 d .
C1 C 0.45826(16) 0.38466(19) 0.37062(13) 0.0223(5) Uani 1 1 d .
C11 C 0.57107(17) 0.55726(19) 0.34399(13) 0.0232(5) Uani 1 1 d .
C12 C 0.65264(19) 0.5929(2) 0.37892(14) 0.0288(5) Uani 1 1 d .
H12 H 0.7026 0.5470 0.3911 0.035 Uiso 1 1 calc R
C13 C 0.6616(2) 0.6952(2) 0.39605(17) 0.0376(7) Uani 1 1 d .
H13 H 0.7175 0.7186 0.4202 0.045 Uiso 1 1 calc R
C14 C 0.5898(2) 0.7634(2) 0.37824(17) 0.0381(7) Uani 1 1 d .
H14 H 0.5964 0.8333 0.3902 0.046 Uiso 1 1 calc R
C15 C 0.5086(2) 0.7291(2) 0.34294(17) 0.0365(7) Uani 1 1 d .
H15 H 0.4594 0.7756 0.3300 0.044 Uiso 1 1 calc R
C16 C 0.49908(19) 0.6267(2) 0.32658(15) 0.0302(6) Uani 1 1 d .
H16 H 0.4426 0.6035 0.3031 0.036 Uiso 1 1 calc R
C17 C 0.8125(3) 0.4221(3) 0.2711(3) 0.0710(13) Uani 1 1 d .
H17A H 0.8134 0.4902 0.2920 0.107 Uiso 1 1 calc R
H17B H 0.7743 0.4230 0.2269 0.107 Uiso 1 1 calc R
H17C H 0.8775 0.4011 0.2612 0.107 Uiso 1 1 calc R
C18 C 0.7615(3) 0.2027(3) 0.2927(3) 0.0766(14) Uani 1 1 d .
H18A H 0.7343 0.1529 0.3248 0.115 Uiso 1 1 calc R
H18B H 0.8271 0.1837 0.2831 0.115 Uiso 1 1 calc R
H18C H 0.7240 0.2039 0.2482 0.115 Uiso 1 1 calc R
C19 C 0.8347(3) 0.3253(5) 0.4166(3) 0.0790(14) Uani 1 1 d .
H19A H 0.8071 0.2770 0.4496 0.118 Uiso 1 1 calc R
H19B H 0.8375 0.3929 0.4383 0.118 Uiso 1 1 calc R
H19C H 0.8989 0.3033 0.4054 0.118 Uiso 1 1 calc R
C21 C 0.55018(19) 0.4092(2) 0.23074(14) 0.0302(6) Uani 1 1 d .
C22 C 0.5450(2) 0.3117(3) 0.20258(17) 0.0431(7) Uani 1 1 d .
H22 H 0.5456 0.2548 0.2335 0.052 Uiso 1 1 calc R
C23 C 0.5391(3) 0.2961(3) 0.1302(2) 0.0609(10) Uani 1 1 d .
H23 H 0.5333 0.2291 0.1117 0.073 Uiso 1 1 calc R
C24 C 0.5416(3) 0.3783(4) 0.08498(19) 0.0674(12) Uani 1 1 d .
H24 H 0.5394 0.3679 0.0353 0.081 Uiso 1 1 calc R
C25 C 0.5474(4) 0.4747(4) 0.1116(2) 0.0645(11) Uani 1 1 d .
H25 H 0.5491 0.5310 0.0802 0.077 Uiso 1 1 calc R
C26 C 0.5508(3) 0.4912(3) 0.18438(17) 0.0428(8) Uani 1 1 d .
H26 H 0.5536 0.5587 0.2023 0.051 Uiso 1 1 calc R
C27 C 0.1106(2) 0.3885(4) 0.4830(2) 0.0630(11) Uani 1 1 d .
H27A H 0.1359 0.3383 0.5169 0.094 Uiso 1 1 calc R
H27B H 0.0411 0.3859 0.4819 0.094 Uiso 1 1 calc R
H27C H 0.1317 0.4567 0.4974 0.094 Uiso 1 1 calc R
C28 C 0.1080(3) 0.2319(4) 0.3665(3) 0.0797(16) Uani 1 1 d .
H28A H 0.1328 0.1801 0.3993 0.120 Uiso 1 1 calc R
H28B H 0.1285 0.2165 0.3186 0.120 Uiso 1 1 calc R
H28C H 0.0385 0.2322 0.3669 0.120 Uiso 1 1 calc R
C29 C 0.1038(3) 0.4549(5) 0.3314(3) 0.0881(18) Uani 1 1 d .
H29A H 0.1267 0.5228 0.3448 0.132 Uiso 1 1 calc R
H29B H 0.0344 0.4533 0.3327 0.132 Uiso 1 1 calc R
H29C H 0.1237 0.4390 0.2835 0.132 Uiso 1 1 calc R
C31 C 0.37613(18) 0.1840(2) 0.37765(15) 0.0283(5) Uani 1 1 d .
C32 C 0.3383(2) 0.1462(2) 0.43888(15) 0.0358(6) Uani 1 1 d .
H32 H 0.2950 0.1864 0.4643 0.043 Uiso 1 1 calc R
C33 C 0.3632(3) 0.0495(3) 0.46361(18) 0.0454(8) Uani 1 1 d .
H33 H 0.3373 0.0247 0.5060 0.054 Uiso 1 1 calc R
C34 C 0.4250(3) -0.0101(2) 0.4268(2) 0.0460(9) Uani 1 1 d .
H34 H 0.4413 -0.0760 0.4437 0.055 Uiso 1 1 calc R
C35 C 0.4630(3) 0.0257(2) 0.3660(2) 0.0457(8) Uani 1 1 d .
H35 H 0.5057 -0.0155 0.3407 0.055 Uiso 1 1 calc R
C36 C 0.4393(2) 0.1223(2) 0.34112(18) 0.0385(7) Uani 1 1 d .
H36 H 0.4662 0.1467 0.2989 0.046 Uiso 1 1 calc R
C41 C 0.32165(18) 0.3137(2) 0.25944(14) 0.0277(5) Uani 1 1 d .
C42 C 0.2946(2) 0.2258(2) 0.22290(18) 0.0397(7) Uani 1 1 d .
H42 H 0.2950 0.1620 0.2464 0.048 Uiso 1 1 calc R
C43 C 0.2670(3) 0.2322(3) 0.1516(2) 0.0532(9) Uani 1 1 d .
H43 H 0.2490 0.1721 0.1268 0.064 Uiso 1 1 calc R
C44 C 0.2654(3) 0.3236(3) 0.11668(19) 0.0555(9) Uani 1 1 d .
H44 H 0.2471 0.3264 0.0680 0.067 Uiso 1 1 calc R
C45 C 0.2905(2) 0.4119(3) 0.15277(18) 0.0493(8) Uani 1 1 d .
H45 H 0.2887 0.4756 0.1291 0.059 Uiso 1 1 calc R
C46 C 0.3181(2) 0.4066(2) 0.22319(16) 0.0364(6) Uani 1 1 d .
H46 H 0.3351 0.4673 0.2477 0.044 Uiso 1 1 calc R

loop_
_atom_site_aniso_label
_atom_site_aniso_U_11
_atom_site_aniso_U_22
_atom_site_aniso_U_33
_atom_site_aniso_U_23
_atom_site_aniso_U_13
_atom_site_aniso_U_12
Tl1 0.03141(6) 0.02788(6) 0.02875(7) 0.00709(4) -0.00440(4) 0.00125(4)
Tl2 0.03079(6) 0.02460(6) 0.02533(6) -0.00475(4) 0.00084(4) 0.00013(4)
P1 0.0211(3) 0.0210(3) 0.0212(3) 0.0005(2) 0.0013(2) 0.0013(2)
P2 0.0213(3) 0.0204(3) 0.0245(3) -0.0016(2) -0.0026(2) -0.0013(2)
Si1 0.0260(4) 0.0401(4) 0.0497(5) 0.0011(4) 0.0097(3) 0.0108(3)
Si2 0.0208(3) 0.0362(4) 0.0362(4) 0.0030(3) -0.0001(3) -0.0035(3)
N1 0.0216(10) 0.0289(11) 0.0294(12) 0.0019(9) 0.0030(8) 0.0055(8)
N2 0.0194(9) 0.0294(11) 0.0326(12) -0.0054(9) 0.0005(8) -0.0028(8)
C1 0.0212(11) 0.0240(12) 0.0216(12) -0.0007(9) -0.0009(9) -0.0005(9)
C11 0.0254(11) 0.0232(12) 0.0213(12) 0.0036(9) 0.0048(9) 0.0000(9)
C12 0.0300(13) 0.0298(13) 0.0267(13) 0.0006(11) 0.0000(10) 0.0004(10)
C13 0.0404(15) 0.0323(14) 0.0398(17) -0.0077(13) -0.0041(13) -0.0055(12)
C14 0.0521(18) 0.0234(13) 0.0389(17) -0.0018(12) 0.0046(14) -0.0023(12)
C15 0.0406(16) 0.0256(14) 0.0434(17) 0.0049(12) 0.0025(13) 0.0077(11)
C16 0.0290(13) 0.0273(13) 0.0342(15) 0.0043(11) 0.0003(11) 0.0016(10)
C17 0.054(2) 0.065(3) 0.096(3) 0.015(2) 0.043(2) 0.0074(19)
C18 0.074(3) 0.056(2) 0.102(4) -0.020(2) 0.025(3) 0.026(2)
C19 0.0322(18) 0.123(4) 0.081(3) 0.003(3) -0.0079(19) 0.023(2)
C21 0.0293(13) 0.0389(15) 0.0227(13) -0.0009(11) 0.0046(10) -0.0018(11)
C22 0.0567(19) 0.0426(17) 0.0305(16) -0.0052(13) 0.0095(14) 0.0034(15)
C23 0.082(3) 0.062(2) 0.039(2) -0.0209(18) 0.0069(19) 0.002(2)
C24 0.090(3) 0.088(3) 0.0233(17) -0.0074(19) 0.0032(18) 0.007(3)
C25 0.093(3) 0.072(3) 0.0285(18) 0.0093(18) 0.0060(19) 0.007(2)
C26 0.056(2) 0.0447(18) 0.0276(16) 0.0048(13) 0.0011(14) -0.0012(14)
C27 0.0318(16) 0.104(3) 0.053(2) -0.010(2) 0.0097(15) 0.0046(19)
C28 0.0336(19) 0.075(3) 0.131(5) -0.039(3) 0.003(2) -0.0178(18)
C29 0.0331(18) 0.126(4) 0.104(4) 0.070(4) -0.009(2) 0.003(2)
C31 0.0295(13) 0.0222(12) 0.0327(14) -0.0012(10) -0.0072(11) -0.0034(10)
C32 0.0450(16) 0.0298(14) 0.0323(15) 0.0011(12) -0.0065(12) -0.0069(12)
C33 0.063(2) 0.0365(17) 0.0360(17) 0.0109(13) -0.0129(15) -0.0139(15)
C34 0.058(2) 0.0264(14) 0.052(2) 0.0031(13) -0.0223(17) -0.0009(13)
C35 0.0519(19) 0.0270(14) 0.057(2) -0.0036(14) -0.0084(16) 0.0055(13)
C36 0.0423(16) 0.0255(13) 0.0475(18) 0.0001(12) -0.0022(13) 0.0028(12)
C41 0.0244(12) 0.0314(13) 0.0272(13) -0.0036(11) -0.0035(10) 0.0006(10)
C42 0.0394(16) 0.0394(17) 0.0399(17) -0.0113(13) -0.0078(13) -0.0015(13)
C43 0.052(2) 0.059(2) 0.047(2) -0.0242(17) -0.0177(16) -0.0006(16)
C44 0.055(2) 0.075(3) 0.0343(18) -0.0062(18) -0.0189(15) 0.0020(19)
C45 0.0507(19) 0.057(2) 0.0395(18) 0.0085(15) -0.0158(15) 0.0034(16)
C46 0.0382(15) 0.0366(15) 0.0336(15) 0.0002(12) -0.0128(12) 0.0013(12)

loop_
_atom_type_symbol
_atom_type_description
_atom_type_scat_dispersion_real
_atom_type_scat_dispersion_imag
_atom_type_scat_source
C C 0.0033 0.0016 'International Tables Vol C Tables 4.2.6.8 and 6.1.1.4'
H H 0.0000 0.0000 'International Tables Vol C Tables 4.2.6.8 and 6.1.1.4'
N N 0.0061 0.0033 'International Tables Vol C Tables 4.2.6.8 and 6.1.1.4'
Si Si 0.0817 0.0704 'International Tables Vol C Tables 4.2.6.8 and 6.1.1.4'
P P 0.1023 0.0942 'International Tables Vol C Tables 4.2.6.8 and 6.1.1.4'
Tl Tl -2.8358 9.6688 'International Tables Vol C Tables 4.2.6.8 and 6.1.1.4'

loop_
_geom_angle_atom_site_label_1
_geom_angle_atom_site_label_2
_geom_angle_atom_site_label_3
_geom_angle
_geom_angle_site_symmetry_3
N1 Tl1 C1 64.03(7) .
N1 Tl1 P1 30.63(5) .
C1 Tl1 P1 33.53(5) .
N1 Tl1 Tl2 85.44(5) 3_666
C1 Tl1 Tl2 88.18(5) 3_666
P1 Tl1 Tl2 84.008(13) 3_666
C1 Tl2 N2 65.55(7) .
C1 Tl2 P2 34.03(6) .
N2 Tl2 P2 31.54(5) .
C1 Tl2 Tl1 139.55(6) 3_666
N2 Tl2 Tl1 154.55(5) 3_666
P2 Tl2 Tl1 172.257(13) 3_666
N1 P1 C1 110.36(12) .
N1 P1 C21 110.11(12) .
C1 P1 C21 115.78(12) .
N1 P1 C11 109.82(12) .
C1 P1 C11 105.63(11) .
C21 P1 C11 104.80(12) .
N1 P1 Tl1 52.38(8) .
C1 P1 Tl1 58.28(8) .
C21 P1 Tl1 137.64(10) .
C11 P1 Tl1 117.32(8) .
N2 P2 C1 107.49(12) .
N2 P2 C41 111.49(12) .
C1 P2 C41 114.08(12) .
N2 P2 C31 109.52(13) .
C1 P2 C31 109.15(12) .
C41 P2 C31 105.04(12) .
N2 P2 Tl2 55.21(8) .
C1 P2 Tl2 52.33(8) .
C41 P2 Tl2 128.83(9) .
C31 P2 Tl2 126.13(9) .
N1 Si1 C18 110.62(18) .
N1 Si1 C19 106.99(16) .
C18 Si1 C19 107.8(3) .
N1 Si1 C17 113.99(15) .
C18 Si1 C17 107.8(2) .
C19 Si1 C17 109.5(2) .
N2 Si2 C27 107.48(14) .
N2 Si2 C29 111.99(16) .
C27 Si2 C29 108.3(2) .
N2 Si2 C28 112.83(16) .
C27 Si2 C28 108.4(2) .
C29 Si2 C28 107.7(3) .
P1 N1 Si1 139.43(15) .
P1 N1 Tl1 96.99(10) .
Si1 N1 Tl1 122.43(11) .
P2 N2 Si2 133.59(14) .
P2 N2 Tl2 93.24(9) .
Si2 N2 Tl2 129.28(12) .
P2 C1 P1 137.70(16) .
P2 C1 Tl2 93.64(10) .
P1 C1 Tl2 120.69(12) .
P2 C1 Tl1 108.64(11) .
P1 C1 Tl1 88.19(9) .
Tl2 C1 Tl1 103.15(9) .
C12 C11 C16 118.4(2) .
C12 C11 P1 119.55(19) .
C16 C11 P1 121.92(19) .
C13 C12 C11 120.4(3) .
C14 C13 C12 120.7(3) .
C15 C14 C13 119.6(3) .
C14 C15 C16 119.8(3) .
C15 C16 C11 121.2(3) .
C22 C21 C26 118.3(3) .
C22 C21 P1 117.3(2) .
C26 C21 P1 124.4(2) .
C23 C22 C21 121.1(3) .
C24 C23 C22 119.7(4) .
C25 C24 C23 120.1(3) .
C24 C25 C26 120.6(4) .
C21 C26 C25 120.1(3) .
C32 C31 C36 118.1(3) .
C32 C31 P2 120.1(2) .
C36 C31 P2 121.2(2) .
C31 C32 C33 120.6(3) .
C34 C33 C32 120.3(3) .
C35 C34 C33 120.0(3) .
C34 C35 C36 120.2(3) .
C35 C36 C31 120.7(3) .
C42 C41 C46 118.3(3) .
C42 C41 P2 124.4(2) .
C46 C41 P2 117.2(2) .
C41 C42 C43 119.6(3) .
C44 C43 C42 121.2(3) .
C43 C44 C45 119.7(3) .
C46 C45 C44 119.6(3) .
C45 C46 C41 121.5(3) .

loop_
_geom_bond_atom_site_label_1
_geom_bond_atom_site_label_2
_geom_bond_distance
_geom_bond_site_symmetry_2
Tl1 N1 2.471(2) .
Tl1 C1 2.635(2) .
Tl1 P1 3.0960(7) .
Tl1 Tl2 3.4828(3) 3_666
Tl2 C1 2.415(2) .
Tl2 N2 2.504(2) .
Tl2 P2 3.0444(7) .
Tl2 Tl1 3.4828(3) 3_666
P1 N1 1.589(2) .
P1 C1 1.711(2) .
P1 C21 1.831(3) .
P1 C11 1.834(3) .
P2 N2 1.595(2) .
P2 C1 1.707(2) .
P2 C41 1.819(3) .
P2 C31 1.833(3) .
Si1 N1 1.700(2) .
Si1 C18 1.854(4) .
Si1 C19 1.861(4) .
Si1 C17 1.864(4) .
Si2 N2 1.708(2) .
Si2 C27 1.849(4) .
Si2 C29 1.851(4) .
Si2 C28 1.872(4) .
C11 C12 1.390(4) .
C11 C16 1.397(4) .
C12 C13 1.389(4) .
C13 C14 1.386(4) .
C14 C15 1.384(4) .
C15 C16 1.387(4) .
C21 C22 1.390(4) .
C21 C26 1.390(4) .
C22 C23 1.386(5) .
C23 C24 1.380(6) .
C24 C25 1.365(6) .
C25 C26 1.395(5) .
C31 C32 1.383(4) .
C31 C36 1.403(4) .
C32 C33 1.395(4) .
C33 C34 1.377(6) .
C34 C35 1.367(5) .
C35 C36 1.392(4) .
C41 C42 1.394(4) .
C41 C46 1.401(4) .
C42 C43 1.396(5) .
C43 C44 1.371(6) .
C44 C45 1.388(5) .
C45 C46 1.379(4) .

loop_
_geom_torsion_atom_site_label_1
_geom_torsion_atom_site_label_2
_geom_torsion_atom_site_label_3
_geom_torsion_atom_site_label_4
_geom_torsion
_geom_torsion_site_symmetry_1
C1 Tl1 P1 N1 -173.06(14) .
Tl2 Tl1 P1 N1 91.17(10) 3_666
N1 Tl1 P1 C1 173.06(14) .
Tl2 Tl1 P1 C1 -95.77(10) 3_666
N1 Tl1 P1 C21 78.42(17) .
C1 Tl1 P1 C21 -94.64(16) .
Tl2 Tl1 P1 C21 169.58(13) 3_666
N1 Tl1 P1 C11 -94.81(14) .
C1 Tl1 P1 C11 92.13(13) .
Tl2 Tl1 P1 C11 -3.64(9) 3_666
C1 Tl2 P2 N2 176.92(15) .
Tl1 Tl2 P2 N2 -146.11(12) 3_666
N2 Tl2 P2 C1 -176.92(15) .
Tl1 Tl2 P2 C1 36.97(14) 3_666
C1 Tl2 P2 C41 -92.31(15) .
N2 Tl2 P2 C41 90.77(15) .
Tl1 Tl2 P2 C41 -55.34(15) 3_666
C1 Tl2 P2 C31 87.11(15) .
N2 Tl2 P2 C31 -89.81(15) .
Tl1 Tl2 P2 C31 124.08(13) 3_666
C1 P1 N1 Si1 160.6(2) .
C21 P1 N1 Si1 31.5(3) .
C11 P1 N1 Si1 -83.4(2) .
Tl1 P1 N1 Si1 166.9(3) .
C1 P1 N1 Tl1 -6.30(13) .
C21 P1 N1 Tl1 -135.34(11) .
C11 P1 N1 Tl1 109.76(10) .
C18 Si1 N1 P1 -94.2(3) .
C19 Si1 N1 P1 148.6(3) .
C17 Si1 N1 P1 27.4(3) .
C18 Si1 N1 Tl1 70.3(2) .
C19 Si1 N1 Tl1 -46.9(2) .
C17 Si1 N1 Tl1 -168.1(2) .
C1 Tl1 N1 P1 4.26(9) .
Tl2 Tl1 N1 P1 -85.94(9) 3_666
C1 Tl1 N1 Si1 -165.66(16) .
P1 Tl1 N1 Si1 -169.9(2) .
Tl2 Tl1 N1 Si1 104.14(13) 3_666
C1 P2 N2 Si2 160.91(19) .
C41 P2 N2 Si2 35.2(2) .
C31 P2 N2 Si2 -80.6(2) .
Tl2 P2 N2 Si2 158.4(2) .
C1 P2 N2 Tl2 2.56(12) .
C41 P2 N2 Tl2 -123.16(11) .
C31 P2 N2 Tl2 121.02(10) .
C27 Si2 N2 P2 158.0(2) .
C29 Si2 N2 P2 -83.2(3) .
C28 Si2 N2 P2 38.6(3) .
C27 Si2 N2 Tl2 -50.4(2) .
C29 Si2 N2 Tl2 68.4(3) .
C28 Si2 N2 Tl2 -169.8(2) .
C1 Tl2 N2 P2 -1.89(9) .
Tl1 Tl2 N2 P2 169.93(4) 3_666
C1 Tl2 N2 Si2 -161.70(18) .
P2 Tl2 N2 Si2 -159.8(2) .
Tl1 Tl2 N2 Si2 10.1(3) 3_666
N2 P2 C1 P1 -148.7(2) .
C41 P2 C1 P1 -24.6(3) .
C31 P2 C1 P1 92.6(2) .
Tl2 P2 C1 P1 -146.1(3) .
N2 P2 C1 Tl2 -2.65(13) .
C41 P2 C1 Tl2 121.51(11) .
C31 P2 C1 Tl2 -121.36(11) .
N2 P2 C1 Tl1 102.53(13) .
C41 P2 C1 Tl1 -133.31(12) .
C31 P2 C1 Tl1 -16.17(15) .
Tl2 P2 C1 Tl1 105.18(12) .
N1 P1 C1 P2 -110.3(2) .
C21 P1 C1 P2 15.6(3) .
C11 P1 C1 P2 131.1(2) .
Tl1 P1 C1 P2 -116.1(2) .
N1 P1 C1 Tl2 110.09(14) .
C21 P1 C1 Tl2 -124.00(14) .
C11 P1 C1 Tl2 -8.56(16) .
Tl1 P1 C1 Tl2 104.23(13) .
N1 P1 C1 Tl1 5.86(12) .
C21 P1 C1 Tl1 131.77(11) .
C11 P1 C1 Tl1 -112.79(10) .
N2 Tl2 C1 P2 1.77(9) .
Tl1 Tl2 C1 P2 -172.83(3) 3_666
N2 Tl2 C1 P1 155.88(16) .
P2 Tl2 C1 P1 154.1(2) .
Tl1 Tl2 C1 P1 -18.72(19) 3_666
N2 Tl2 C1 Tl1 -108.33(10) .
P2 Tl2 C1 Tl1 -110.10(13) .
Tl1 Tl2 C1 Tl1 77.08(11) 3_666
N1 Tl1 C1 P2 136.46(14) .
P1 Tl1 C1 P2 140.38(18) .
Tl2 Tl1 C1 P2 -137.73(11) 3_666
N1 Tl1 C1 P1 -3.93(8) .
Tl2 Tl1 C1 P1 81.89(8) 3_666
N1 Tl1 C1 Tl2 -125.06(10) .
P1 Tl1 C1 Tl2 -121.14(13) .
Tl2 Tl1 C1 Tl2 -39.25(7) 3_666
N1 P1 C11 C12 0.1(2) .
C1 P1 C11 C12 119.1(2) .
C21 P1 C11 C12 -118.1(2) .
Tl1 P1 C11 C12 57.2(2) .
N1 P1 C11 C16 -175.9(2) .
C1 P1 C11 C16 -56.9(2) .
C21 P1 C11 C16 65.9(2) .
Tl1 P1 C11 C16 -118.8(2) .
C16 C11 C12 C13 0.2(4) .
P1 C11 C12 C13 -176.0(2) .
C11 C12 C13 C14 -0.4(5) .
C12 C13 C14 C15 -0.1(5) .
C13 C14 C15 C16 0.9(5) .
C14 C15 C16 C11 -1.2(5) .
C12 C11 C16 C15 0.6(4) .
P1 C11 C16 C15 176.7(2) .
N1 P1 C21 C22 58.3(3) .
C1 P1 C21 C22 -67.7(3) .
C11 P1 C21 C22 176.4(2) .
Tl1 P1 C21 C22 2.6(3) .
N1 P1 C21 C26 -120.7(3) .
C1 P1 C21 C26 113.3(3) .
C11 P1 C21 C26 -2.6(3) .
Tl1 P1 C21 C26 -176.4(2) .
C26 C21 C22 C23 -1.1(5) .
P1 C21 C22 C23 179.8(3) .
C21 C22 C23 C24 2.3(6) .
C22 C23 C24 C25 -1.8(7) .
C23 C24 C25 C26 0.1(7) .
C22 C21 C26 C25 -0.7(5) .
P1 C21 C26 C25 178.3(3) .
C24 C25 C26 C21 1.2(7) .
N2 P2 C31 C32 -13.5(2) .
C1 P2 C31 C32 104.0(2) .
C41 P2 C31 C32 -133.3(2) .
Tl2 P2 C31 C32 47.2(2) .
N2 P2 C31 C36 175.3(2) .
C1 P2 C31 C36 -67.3(3) .
C41 P2 C31 C36 55.4(2) .
Tl2 P2 C31 C36 -124.1(2) .
C36 C31 C32 C33 0.5(4) .
P2 C31 C32 C33 -171.1(2) .
C31 C32 C33 C34 -0.7(4) .
C32 C33 C34 C35 0.5(5) .
C33 C34 C35 C36 0.0(5) .
C34 C35 C36 C31 -0.3(5) .
C32 C31 C36 C35 0.0(4) .
P2 C31 C36 C35 171.5(2) .
N2 P2 C41 C42 -105.1(3) .
C1 P2 C41 C42 132.9(2) .
C31 P2 C41 C42 13.4(3) .
Tl2 P2 C41 C42 -167.1(2) .
N2 P2 C41 C46 72.2(2) .
C1 P2 C41 C46 -49.8(3) .
C31 P2 C41 C46 -169.2(2) .
Tl2 P2 C41 C46 10.3(3) .
C46 C41 C42 C43 1.3(5) .
P2 C41 C42 C43 178.6(3) .
C41 C42 C43 C44 -0.4(5) .
C42 C43 C44 C45 -0.8(6) .
C43 C44 C45 C46 0.8(6) .
C44 C45 C46 C41 0.2(5) .
C42 C41 C46 C45 -1.3(5) .
P2 C41 C46 C45 -178.8(3) .
